data_4508462
loop_
_publ_author_name
'Sen, Rupam'
'Mal, Dasarath'
'Brand\~ao, Paula'
'Ferreira, Rute A. S.'
'Lin, Zhi'

_publ_section_title
;
 Cadmium--Furandicarboxylate Coordination Polymers Prepared with Different
 Types of Pyridyl Linkers: Synthesis, Divergent Dimensionalities, and
 Luminescence Study
;
_journal_issue 12
_journal_name_full 'Crystal Growth &amp; Design'
_journal_page_first 5272
_journal_paper_doi 10.1021/cg401036e
_journal_volume 13
_journal_year 2013
_chemical_formula_sum 'C48 H36 Cd3 N4 O24'
_chemical_formula_weight 1390.01
_chemical_name_systematic
; 
 ? 
;
_space_group_IT_number 2
_symmetry_cell_setting triclinic
_symmetry_space_group_name_Hall '-P 1'
_symmetry_space_group_name_H-M 'P -1'
_atom_sites_solution_hydrogens geom
_atom_sites_solution_primary direct
_atom_sites_solution_secondary difmap
_audit_creation_method SHELXL-97
_cell_angle_alpha 83.831(2)
_cell_angle_beta 78.767(2)
_cell_angle_gamma 81.005(2)
_cell_formula_units_Z 1
_cell_length_a 10.1306(4)
_cell_length_b 10.1685(4)
_cell_length_c 11.9873(5)
_cell_measurement_temperature 150(2)
_cell_volume 1192.51(8)
_computing_cell_refinement 'Bruker Smart'
_computing_data_collection 'Bruker Smart'
_computing_data_reduction 'Bruker Saint'
_computing_molecular_graphics 'platon (Spek, 2008)'
_computing_publication_material 'SHELXL-97 (Sheldrick, 1997)'
_computing_structure_refinement 'SHELXL-97 (Sheldrick, 1997)'
_computing_structure_solution 'SHELXS-97 (Sheldrick, 1990)'
_diffrn_ambient_temperature 150(2)
_diffrn_measured_fraction_theta_full 0.995
_diffrn_measured_fraction_theta_max 0.995
_diffrn_measurement_device_type CCD
_diffrn_measurement_method 'omega and phi scans'
_diffrn_radiation_monochromator graphite
_diffrn_radiation_source 'fine-focus sealed tube'
_diffrn_radiation_type MoK\a
_diffrn_radiation_wavelength 0.71073
_diffrn_reflns_av_R_equivalents 0.0304
_diffrn_reflns_av_sigmaI/netI 0.0224
_diffrn_reflns_limit_h_max 14
_diffrn_reflns_limit_h_min -14
_diffrn_reflns_limit_k_max 14
_diffrn_reflns_limit_k_min -14
_diffrn_reflns_limit_l_max 17
_diffrn_reflns_limit_l_min -17
_diffrn_reflns_number 45569
_diffrn_reflns_theta_full 30.63
_diffrn_reflns_theta_max 30.63
_diffrn_reflns_theta_min 2.07
_diffrn_standards_interval_count 0.5
_diffrn_standards_interval_time 10
_exptl_absorpt_coefficient_mu 1.423
_exptl_absorpt_correction_T_max 0.8946
_exptl_absorpt_correction_T_min 0.7448
_exptl_absorpt_correction_type multi-scan
_exptl_crystal_colour colourless
_exptl_crystal_density_diffrn 1.936
_exptl_crystal_density_method 'not measured'
_exptl_crystal_description block
_exptl_crystal_F_000 688
_exptl_crystal_size_max 0.22
_exptl_crystal_size_mid 0.20
_exptl_crystal_size_min 0.08
_refine_diff_density_max 0.832
_refine_diff_density_min -0.407
_refine_diff_density_rms 0.079
_refine_ls_extinction_method none
_refine_ls_goodness_of_fit_ref 1.049
_refine_ls_hydrogen_treatment mixed
_refine_ls_matrix_type full
_refine_ls_number_parameters 374
_refine_ls_number_reflns 7344
_refine_ls_number_restraints 4
_refine_ls_restrained_S_all 1.049
_refine_ls_R_factor_all 0.0245
_refine_ls_R_factor_gt 0.0207
_refine_ls_shift/su_max 0.003
_refine_ls_shift/su_mean 0.000
_refine_ls_structure_factor_coef Fsqd
_refine_ls_weighting_details 'w=1/[\s^2^(Fo^2^)+(0.0213P)^2^+0.7021P] where P=(Fo^2^+2Fc^2^)/3'
_refine_ls_weighting_scheme calc
_refine_ls_wR_factor_gt 0.0485
_refine_ls_wR_factor_ref 0.0502
_reflns_number_gt 6622
_reflns_number_total 7344
_reflns_threshold_expression >2sigma(I)
_cod_data_source_file cg401036e_si_002.cif
_cod_data_source_block compound5_943520
_cod_depositor_comments
;
The following automatic conversions were performed:

'_symmetry_cell_setting' value 'Triclinic' changed to 'triclinic'
according to /home/saulius/struct/CIF-dictionaries/cif_core.dic
dictionary named 'cif_core.dic' version 2.4.2 from 2011-04-26.

Automatic conversion script
Id: cif_fix_values 1891 2012-01-12 08:04:46Z andrius 

The following automatic conversions were performed:

'_refine_ls_weighting_scheme' value 'calc
w=1/[\s^2^(Fo^2^)+(0.0213P)^2^+0.7021P] where P=(Fo^2^+2Fc^2^)/3' was
changed to 'calc'. New tag '_refine_ls_weighting_details' was
created. The value of the new tag was set to
'w=1/[\s^2^(Fo^2^)+(0.0213P)^2^+0.7021P] where P=(Fo^2^+2Fc^2^)/3'.

Automatic conversion script
Id: cif_fix_values 3143 2015-03-26 13:38:13Z robertas 
;
_cod_original_sg_symbol_H-M P-1
_cod_database_code 4508462

loop_
_symmetry_equiv_pos_as_xyz
'x, y, z'
'-x, -y, -z'

loop_
_atom_site_label
_atom_site_type_symbol
_atom_site_fract_x
_atom_site_fract_y
_atom_site_fract_z
_atom_site_U_iso_or_equiv
_atom_site_adp_type
_atom_site_occupancy
_atom_site_calc_flag
_atom_site_refinement_flags
Cd1 Cd 0.5000 1.0000 0.5000 0.01296(4) Uani 1 d S
Cd2 Cd 0.138184(10) 1.076080(10) 0.289607(9) 0.01269(3) Uani 1 d .
O1 O 0.65193(12) 0.83670(12) 0.41449(11) 0.0198(2) Uani 1 d D
H1A H 0.7123(18) 0.818(2) 0.4530(18) 0.038(7) Uiso 1 d D
H1B H 0.621(2) 0.7691(16) 0.406(2) 0.041(7) Uiso 1 d D
O2 O 0.66235(12) 1.13400(12) 0.46520(10) 0.0175(2) Uani 1 d D
H2A H 0.705(2) 1.127(2) 0.5178(15) 0.037(7) Uiso 1 d D
H2B H 0.724(2) 1.120(3) 0.4108(16) 0.050(8) Uiso 1 d D
O3 O 0.40917(11) 1.06499(12) 0.33493(9) 0.0185(2) Uani 1 d .
O4 O 0.34152(11) 1.07649(12) 0.16803(9) 0.0163(2) Uani 1 d .
C5 C 0.43135(14) 1.07415(15) 0.22856(13) 0.0125(3) Uani 1 d .
C6 C 0.57057(14) 1.08446(15) 0.16495(13) 0.0127(3) Uani 1 d .
O7 O 0.66788(10) 1.09040(11) 0.22792(9) 0.0134(2) Uani 1 d .
C8 C 0.78678(14) 1.09573(15) 0.15177(13) 0.0129(3) Uani 1 d .
C9 C 0.76657(15) 1.09334(16) 0.04330(13) 0.0159(3) Uani 1 d .
H9 H 0.8330 1.0960 -0.0246 0.019 Uiso 1 calc R
C10 C 0.62582(15) 1.08610(16) 0.05196(13) 0.0150(3) Uani 1 d .
H10 H 0.5795 1.0830 -0.0092 0.018 Uiso 1 calc R
C11 C 0.91013(15) 1.09572(15) 0.20149(13) 0.0139(3) Uani 1 d .
O12 O 1.02148(11) 1.09488(12) 0.13385(10) 0.0179(2) Uani 1 d .
O13 O 0.89728(11) 1.09553(13) 0.30812(10) 0.0195(2) Uani 1 d .
O14 O 0.17297(12) 0.87734(11) 0.37671(10) 0.0182(2) Uani 1 d .
O15 O 0.09220(13) 0.79406(12) 0.24285(10) 0.0212(2) Uani 1 d .
C16 C 0.13564(15) 0.78284(15) 0.33427(14) 0.0148(3) Uani 1 d .
C17 C 0.14963(15) 0.65186(15) 0.40074(13) 0.0137(3) Uani 1 d .
O18 O 0.13218(11) 0.54377(11) 0.34954(9) 0.0140(2) Uani 1 d .
C19 C 0.14905(15) 0.43582(15) 0.42643(13) 0.0137(3) Uani 1 d .
C20 C 0.17535(15) 0.47411(15) 0.52411(14) 0.0155(3) Uani 1 d .
H20 H 0.1903 0.4180 0.5904 0.019 Uiso 1 calc R
C21 C 0.17611(15) 0.61446(16) 0.50762(14) 0.0159(3) Uani 1 d .
H21 H 0.1919 0.6709 0.5605 0.019 Uiso 1 calc R
C22 C 0.13746(14) 0.30441(15) 0.38966(14) 0.0145(3) Uani 1 d .
O23 O 0.12012(12) 0.30101(12) 0.28837(10) 0.0194(2) Uani 1 d .
O24 O 0.14691(11) 0.20387(11) 0.45878(10) 0.0178(2) Uani 1 d .
N25 N 0.94572(14) 0.65255(14) 1.15467(12) 0.0185(3) Uani 1 d .
C26 C 0.93519(17) 0.52171(17) 1.16902(14) 0.0199(3) Uani 1 d .
H26 H 0.9839 0.4647 1.2198 0.024 Uiso 1 calc R
C27 C 0.85397(17) 0.47003(17) 1.11025(14) 0.0198(3) Uani 1 d .
H27 H 0.8456 0.3776 1.1218 0.024 Uiso 1 calc R
C28 C 0.78340(16) 0.55245(16) 1.03332(13) 0.0162(3) Uani 1 d .
C29 C 0.79694(17) 0.68849(17) 1.02103(15) 0.0198(3) Uani 1 d .
H29 H 0.7502 0.7480 0.9704 0.024 Uiso 1 calc R
C30 C 0.87836(17) 0.73544(17) 1.08278(14) 0.0197(3) Uani 1 d .
H30 H 0.8872 0.8278 1.0746 0.024 Uiso 1 calc R
C31 C 0.70498(17) 0.49192(17) 0.96723(14) 0.0195(3) Uani 1 d .
H31 H 0.6931 0.4011 0.9876 0.023 Uiso 1 calc R
C32 C 0.64889(16) 0.55410(17) 0.88070(14) 0.0180(3) Uani 1 d .
H32 H 0.6557 0.6465 0.8635 0.022 Uiso 1 calc R
C33 C 0.57742(15) 0.49136(16) 0.80983(13) 0.0162(3) Uani 1 d .
C34 C 0.56379(18) 0.35595(18) 0.82371(15) 0.0221(3) Uani 1 d .
H34 H 0.6000 0.2997 0.8823 0.026 Uiso 1 calc R
C35 C 0.49748(18) 0.30399(18) 0.75192(16) 0.0241(4) Uani 1 d .
H35 H 0.4895 0.2115 0.7632 0.029 Uiso 1 calc R
N36 N 0.44385(15) 0.37586(15) 0.66753(13) 0.0233(3) Uani 1 d .
C37 C 0.45794(18) 0.50548(18) 0.65342(15) 0.0229(3) Uani 1 d .
H37 H 0.4221 0.5586 0.5932 0.027 Uiso 1 calc R
C38 C 0.52190(17) 0.56675(17) 0.72172(14) 0.0195(3) Uani 1 d .
H38 H 0.5279 0.6596 0.7085 0.023 Uiso 1 calc R

loop_
_atom_site_aniso_label
_atom_site_aniso_U_11
_atom_site_aniso_U_22
_atom_site_aniso_U_33
_atom_site_aniso_U_23
_atom_site_aniso_U_13
_atom_site_aniso_U_12
Cd1 0.01296(7) 0.01424(7) 0.01335(7) -0.00173(5) -0.00510(5) -0.00319(5)
Cd2 0.01108(5) 0.01130(5) 0.01666(6) -0.00171(4) -0.00433(4) -0.00185(4)
O1 0.0195(6) 0.0179(6) 0.0248(6) -0.0057(5) -0.0106(5) -0.0001(5)
O2 0.0174(5) 0.0241(6) 0.0135(5) -0.0029(5) -0.0039(4) -0.0085(5)
O3 0.0141(5) 0.0296(6) 0.0118(5) 0.0002(5) -0.0025(4) -0.0044(4)
O4 0.0108(5) 0.0245(6) 0.0153(5) -0.0026(4) -0.0055(4) -0.0036(4)
C5 0.0120(6) 0.0116(6) 0.0145(7) -0.0018(5) -0.0034(5) -0.0018(5)
C6 0.0106(6) 0.0149(7) 0.0140(7) -0.0010(5) -0.0052(5) -0.0025(5)
O7 0.0092(4) 0.0196(5) 0.0123(5) -0.0015(4) -0.0039(4) -0.0025(4)
C8 0.0109(6) 0.0141(7) 0.0138(7) -0.0009(5) -0.0022(5) -0.0022(5)
C9 0.0145(7) 0.0190(7) 0.0142(7) -0.0022(6) -0.0011(5) -0.0039(6)
C10 0.0140(6) 0.0194(7) 0.0134(7) -0.0025(6) -0.0040(5) -0.0051(5)
C11 0.0118(6) 0.0134(7) 0.0171(7) -0.0005(5) -0.0040(5) -0.0023(5)
O12 0.0110(5) 0.0248(6) 0.0181(6) -0.0021(5) -0.0019(4) -0.0035(4)
O13 0.0126(5) 0.0323(7) 0.0155(5) -0.0023(5) -0.0045(4) -0.0058(5)
O14 0.0219(6) 0.0131(5) 0.0235(6) -0.0012(4) -0.0108(5) -0.0058(4)
O15 0.0301(6) 0.0176(6) 0.0204(6) 0.0014(5) -0.0128(5) -0.0081(5)
C16 0.0134(6) 0.0138(7) 0.0187(7) -0.0028(6) -0.0043(5) -0.0037(5)
C17 0.0123(6) 0.0125(7) 0.0183(7) -0.0038(6) -0.0044(5) -0.0037(5)
O18 0.0169(5) 0.0113(5) 0.0152(5) -0.0020(4) -0.0046(4) -0.0037(4)
C19 0.0119(6) 0.0115(6) 0.0177(7) -0.0012(5) -0.0032(5) -0.0011(5)
C20 0.0158(7) 0.0139(7) 0.0175(7) -0.0011(6) -0.0052(6) -0.0012(5)
C21 0.0160(7) 0.0146(7) 0.0190(7) -0.0035(6) -0.0063(6) -0.0023(5)
C22 0.0098(6) 0.0129(7) 0.0214(8) -0.0054(6) -0.0029(5) -0.0008(5)
O23 0.0235(6) 0.0163(5) 0.0202(6) -0.0056(4) -0.0067(5) -0.0027(4)
O24 0.0169(5) 0.0119(5) 0.0256(6) -0.0011(4) -0.0071(5) -0.0017(4)
N25 0.0209(6) 0.0216(7) 0.0157(6) -0.0018(5) -0.0068(5) -0.0061(5)
C26 0.0232(8) 0.0203(8) 0.0179(8) 0.0003(6) -0.0092(6) -0.0028(6)
C27 0.0250(8) 0.0169(7) 0.0200(8) 0.0003(6) -0.0095(6) -0.0045(6)
C28 0.0173(7) 0.0178(7) 0.0152(7) -0.0015(6) -0.0055(6) -0.0047(6)
C29 0.0250(8) 0.0170(7) 0.0197(8) 0.0008(6) -0.0098(6) -0.0041(6)
C30 0.0258(8) 0.0179(8) 0.0183(8) -0.0008(6) -0.0086(6) -0.0064(6)
C31 0.0232(8) 0.0188(8) 0.0201(8) -0.0012(6) -0.0090(6) -0.0072(6)
C32 0.0193(7) 0.0186(8) 0.0180(8) -0.0026(6) -0.0055(6) -0.0055(6)
C33 0.0147(7) 0.0195(7) 0.0157(7) -0.0033(6) -0.0037(6) -0.0040(6)
C34 0.0258(8) 0.0209(8) 0.0228(8) -0.0003(7) -0.0110(7) -0.0058(6)
C35 0.0282(9) 0.0190(8) 0.0290(9) -0.0048(7) -0.0115(7) -0.0054(7)
N36 0.0216(7) 0.0251(8) 0.0269(8) -0.0090(6) -0.0099(6) -0.0031(6)
C37 0.0235(8) 0.0257(9) 0.0224(8) -0.0037(7) -0.0120(7) -0.0017(7)
C38 0.0216(8) 0.0193(8) 0.0198(8) -0.0023(6) -0.0077(6) -0.0037(6)

loop_
_atom_type_symbol
_atom_type_description
_atom_type_scat_dispersion_real
_atom_type_scat_dispersion_imag
_atom_type_scat_source
C C 0.0033 0.0016 'International Tables Vol C Tables 4.2.6.8 and 6.1.1.4'
H H 0.0000 0.0000 'International Tables Vol C Tables 4.2.6.8 and 6.1.1.4'
N N 0.0061 0.0033 'International Tables Vol C Tables 4.2.6.8 and 6.1.1.4'
O O 0.0106 0.0060 'International Tables Vol C Tables 4.2.6.8 and 6.1.1.4'
Cd Cd -0.8075 1.2024 'International Tables Vol C Tables 4.2.6.8 and 6.1.1.4'

loop_
_geom_angle_atom_site_label_1
_geom_angle_atom_site_label_2
_geom_angle_atom_site_label_3
_geom_angle
_geom_angle_site_symmetry_1
_geom_angle_site_symmetry_3
O2 Cd1 O2 180.0 2_676 .
O2 Cd1 O1 90.77(4) 2_676 .
O2 Cd1 O1 89.23(4) . .
O2 Cd1 O1 89.23(4) 2_676 2_676
O2 Cd1 O1 90.77(4) . 2_676
O1 Cd1 O1 179.999(1) . 2_676
O2 Cd1 O3 82.41(4) 2_676 .
O2 Cd1 O3 97.59(4) . .
O1 Cd1 O3 92.35(4) . .
O1 Cd1 O3 87.65(4) 2_676 .
O2 Cd1 O3 97.59(4) 2_676 2_676
O2 Cd1 O3 82.41(4) . 2_676
O1 Cd1 O3 87.65(4) . 2_676
O1 Cd1 O3 92.35(4) 2_676 2_676
O3 Cd1 O3 179.999(1) . 2_676
O14 Cd2 O23 150.36(4) . 1_565
O14 Cd2 O4 99.47(4) . .
O23 Cd2 O4 89.13(4) 1_565 .
O14 Cd2 O12 116.48(4) . 1_455
O23 Cd2 O12 91.45(4) 1_565 1_455
O4 Cd2 O12 91.03(4) . 1_455
O14 Cd2 O13 98.32(4) . 1_455
O23 Cd2 O13 89.25(4) 1_565 1_455
O4 Cd2 O13 146.51(4) . 1_455
O12 Cd2 O13 55.58(4) 1_455 1_455
O14 Cd2 O24 95.90(4) . 1_565
O23 Cd2 O24 54.54(4) 1_565 1_565
O4 Cd2 O24 107.68(4) . 1_565
O12 Cd2 O24 139.56(4) 1_455 1_565
O13 Cd2 O24 98.41(4) 1_455 1_565
O14 Cd2 C11 108.55(4) . 1_455
O23 Cd2 C11 91.43(4) 1_565 1_455
O4 Cd2 C11 118.77(4) . 1_455
O12 Cd2 C11 27.74(4) 1_455 1_455
O13 Cd2 C11 27.87(4) 1_455 1_455
O24 Cd2 C11 121.55(4) 1_565 1_455
O14 Cd2 C22 122.92(5) . 1_565
O23 Cd2 C22 27.45(5) 1_565 1_565
O4 Cd2 C22 98.19(4) . 1_565
O12 Cd2 C22 116.96(4) 1_455 1_565
O13 Cd2 C22 95.58(4) 1_455 1_565
O24 Cd2 C22 27.14(4) 1_565 1_565
C11 Cd2 C22 109.11(5) 1_455 1_565
Cd1 O1 H1A 106.4(17) . .
Cd1 O1 H1B 115.9(18) . .
H1A O1 H1B 111(2) . .
Cd1 O2 H2A 111.7(17) . .
Cd1 O2 H2B 117.8(19) . .
H2A O2 H2B 101(2) . .
C5 O3 Cd1 146.32(10) . .
C5 O4 Cd2 107.06(9) . .
O3 C5 O4 124.52(14) . .
O3 C5 C6 119.81(13) . .
O4 C5 C6 115.67(13) . .
C10 C6 O7 110.39(12) . .
C10 C6 C5 132.66(14) . .
O7 C6 C5 116.92(13) . .
C6 O7 C8 106.24(11) . .
C9 C8 O7 110.78(13) . .
C9 C8 C11 133.04(14) . .
O7 C8 C11 116.08(13) . .
C8 C9 C10 106.03(13) . .
C8 C9 H9 127.0 . .
C10 C9 H9 127.0 . .
C6 C10 C9 106.56(13) . .
C6 C10 H10 126.7 . .
C9 C10 H10 126.7 . .
O12 C11 O13 124.01(14) . .
O12 C11 C8 117.41(14) . .
O13 C11 C8 118.58(13) . .
O12 C11 Cd2 61.79(8) . 1_655
O13 C11 Cd2 62.35(8) . 1_655
C8 C11 Cd2 175.73(11) . 1_655
C11 O12 Cd2 90.47(9) . 1_655
C11 O13 Cd2 89.78(9) . 1_655
C16 O14 Cd2 116.40(10) . .
O15 C16 O14 124.80(15) . .
O15 C16 C17 120.15(14) . .
O14 C16 C17 115.03(14) . .
C21 C17 O18 110.58(13) . .
C21 C17 C16 132.57(14) . .
O18 C17 C16 116.84(13) . .
C17 O18 C19 106.27(12) . .
C20 C19 O18 110.46(13) . .
C20 C19 C22 132.84(15) . .
O18 C19 C22 116.70(13) . .
C19 C20 C21 106.52(14) . .
C19 C20 H20 126.7 . .
C21 C20 H20 126.7 . .
C17 C21 C20 106.16(14) . .
C17 C21 H21 126.9 . .
C20 C21 H21 126.9 . .
O24 C22 O23 123.89(14) . .
O24 C22 C19 118.81(14) . .
O23 C22 C19 117.29(14) . .
O24 C22 Cd2 68.47(8) . 1_545
O23 C22 Cd2 55.63(8) . 1_545
C19 C22 Cd2 170.97(11) . 1_545
C22 O23 Cd2 96.92(10) . 1_545
C22 O24 Cd2 84.39(9) . 1_545
C26 N25 C30 121.19(14) . .
N25 C26 C27 120.06(16) . .
N25 C26 H26 120.0 . .
C27 C26 H26 120.0 . .
C26 C27 C28 120.64(15) . .
C26 C27 H27 119.7 . .
C28 C27 H27 119.7 . .
C29 C28 C27 117.47(14) . .
C29 C28 C31 123.63(15) . .
C27 C28 C31 118.84(14) . .
C30 C29 C28 119.59(15) . .
C30 C29 H29 120.2 . .
C28 C29 H29 120.2 . .
N25 C30 C29 121.03(15) . .
N25 C30 H30 119.5 . .
C29 C30 H30 119.5 . .
C32 C31 C28 125.18(15) . .
C32 C31 H31 117.4 . .
C28 C31 H31 117.4 . .
C31 C32 C33 125.24(15) . .
C31 C32 H32 117.4 . .
C33 C32 H32 117.4 . .
C38 C33 C34 116.57(15) . .
C38 C33 C32 120.21(14) . .
C34 C33 C32 123.20(15) . .
C35 C34 C33 119.66(16) . .
C35 C34 H34 120.2 . .
C33 C34 H34 120.2 . .
N36 C35 C34 124.01(16) . .
N36 C35 H35 118.0 . .
C34 C35 H35 118.0 . .
C35 N36 C37 116.41(14) . .
N36 C37 C38 123.72(17) . .
N36 C37 H37 118.1 . .
C38 C37 H37 118.1 . .
C37 C38 C33 119.63(16) . .
C37 C38 H38 120.2 . .
C33 C38 H38 120.2 . .

loop_
_geom_bond_atom_site_label_1
_geom_bond_atom_site_label_2
_geom_bond_distance
_geom_bond_site_symmetry_2
Cd1 O2 2.2465(11) 2_676
Cd1 O2 2.2465(11) .
Cd1 O1 2.2647(12) .
Cd1 O1 2.2647(12) 2_676
Cd1 O3 2.3317(11) .
Cd1 O3 2.3318(11) 2_676
Cd2 O14 2.1830(11) .
Cd2 O23 2.2645(12) 1_565
Cd2 O4 2.2801(11) .
Cd2 O12 2.3735(12) 1_455
Cd2 O13 2.3857(11) 1_455
Cd2 O24 2.5458(12) 1_565
Cd2 C11 2.6934(15) 1_455
Cd2 C22 2.7237(15) 1_565
O1 H1A 0.823(10) .
O1 H1B 0.822(10) .
O2 H2A 0.821(10) .
O2 H2B 0.820(10) .
O3 C5 1.2467(18) .
O4 C5 1.2657(18) .
C5 C6 1.480(2) .
C6 C10 1.360(2) .
C6 O7 1.3651(17) .
O7 C8 1.3669(17) .
C8 C9 1.358(2) .
C8 C11 1.486(2) .
C9 C10 1.422(2) .
C9 H9 0.9500 .
C10 H10 0.9500 .
C11 O12 1.2539(18) .
C11 O13 1.2591(19) .
C11 Cd2 2.6935(15) 1_655
O12 Cd2 2.3736(12) 1_655
O13 Cd2 2.3858(11) 1_655
O14 C16 1.2724(18) .
O15 C16 1.2461(19) .
C16 C17 1.478(2) .
C17 C21 1.362(2) .
C17 O18 1.3653(17) .
O18 C19 1.3671(19) .
C19 C20 1.359(2) .
C19 C22 1.480(2) .
C20 C21 1.421(2) .
C20 H20 0.9500 .
C21 H21 0.9500 .
C22 O24 1.2486(19) .
C22 O23 1.265(2) .
C22 Cd2 2.7237(15) 1_545
O23 Cd2 2.2645(12) 1_545
O24 Cd2 2.5458(12) 1_545
N25 C26 1.341(2) .
N25 C30 1.346(2) .
C26 C27 1.375(2) .
C26 H26 0.9500 .
C27 C28 1.403(2) .
C27 H27 0.9500 .
C28 C29 1.401(2) .
C28 C31 1.463(2) .
C29 C30 1.376(2) .
C29 H29 0.9500 .
C30 H30 0.9500 .
C31 C32 1.332(2) .
C31 H31 0.9500 .
C32 C33 1.467(2) .
C32 H32 0.9500 .
C33 C38 1.394(2) .
C33 C34 1.394(2) .
C34 C35 1.380(2) .
C34 H34 0.9500 .
C35 N36 1.336(2) .
C35 H35 0.9500 .
N36 C37 1.337(2) .
C37 C38 1.386(2) .
C37 H37 0.9500 .
C38 H38 0.9500 .
